data_4003512
loop_
_publ_author_name
'Pfrunder, Michael C.'
'Whittaker, Jacob J.'
'Parsons, Simon'
'Moubaraki, Boujemaa'
'Murray, Keith S.'
'Moggach, Stephen A.'
'Sharma, Neeraj'
'Micallef, Aaron S.'
'Clegg, Jack K.'
'McMurtrie, John C.'

_publ_section_title
;
 Controlling Spin Switching with Anionic Supramolecular Frameworks
;
_journal_name_full 'Chemistry of Materials'
_journal_paper_doi 10.1021/acs.chemmater.0c00375
_journal_year 2020
_chemical_formula_moiety 'C30 H22 Co N6, 3(C6 F4 I2), 2(I)'
_chemical_formula_sum 'C48 H22 Co F12 I8 N6'
_chemical_formula_weight 1984.84
_space_group_crystal_system monoclinic
_space_group_IT_number 14
_space_group_name_Hall '-P 2ybc'
_space_group_name_H-M_alt 'P 1 21/c 1'
_atom_sites_solution_hydrogens geom
_atom_sites_solution_primary direct
_atom_sites_solution_secondary difmap
_audit_creation_date 2019-10-11
_audit_creation_method
;
Olex2 1.2
(compiled 2018.05.29 svn.r3508 for OlexSys, GUI svn.r5506)
;
_cell_angle_alpha 90
_cell_angle_beta 91.208(2)
_cell_angle_gamma 90
_cell_formula_units_Z 4
_cell_length_a 19.2338(4)
_cell_length_b 12.1188(3)
_cell_length_c 25.0418(7)
_cell_measurement_reflns_used 8207
_cell_measurement_temperature 173.10(14)
_cell_measurement_theta_max 28.3870
_cell_measurement_theta_min 3.5910
_cell_volume 5835.7(2)
_computing_cell_refinement
;
CrysAlisPro, Agilent Technologies,
Version 1.171.36.32 (release 02-08-2013 CrysAlis171 .NET)
(compiled Aug  2 2013,16:46:58)
;
_computing_data_collection
;
CrysAlisPro, Agilent Technologies,
Version 1.171.36.32 (release 02-08-2013 CrysAlis171 .NET)
(compiled Aug  2 2013,16:46:58)
;
_computing_data_reduction
;
CrysAlisPro, Agilent Technologies,
Version 1.171.36.32 (release 02-08-2013 CrysAlis171 .NET)
(compiled Aug  2 2013,16:46:58)
;
_computing_molecular_graphics 'Olex2 (Dolomanov et al., 2009)'
_computing_publication_material 'Olex2 (Dolomanov et al., 2009)'
_computing_structure_refinement 'ShelXL (Sheldrick, 2015)'
_computing_structure_solution 'SIR97 (Altomare, et. al. 1997)'
_diffrn_ambient_temperature 173.10(14)
_diffrn_detector_area_resol_mean 16.0774
_diffrn_measured_fraction_theta_full 0.993
_diffrn_measured_fraction_theta_max 0.854
_diffrn_measurement_details
;
#__ type_ start__ end____ width___ exp.time_
  1 omega  -21.00    4.00   1.0000   15.1300
omega____ theta____ kappa____ phi______ frames
    -       19.6682  -57.0000  -30.0000 25

#__ type_ start__ end____ width___ exp.time_
  2 omega   36.00   64.00   1.0000   15.1300
omega____ theta____ kappa____ phi______ frames
    -       19.6682  -99.0000  -60.0000 28

#__ type_ start__ end____ width___ exp.time_
  3 omega  -93.00    1.00   1.0000   15.1300
omega____ theta____ kappa____ phi______ frames
    -      -22.1682  -57.0000   30.0000 94

#__ type_ start__ end____ width___ exp.time_
  4 omega  -50.00   36.00   1.0000   15.1300
omega____ theta____ kappa____ phi______ frames
    -      -22.1682   77.0000 -180.0000 86

#__ type_ start__ end____ width___ exp.time_
  5 omega  -73.00  -48.00   1.0000   15.1300
omega____ theta____ kappa____ phi______ frames
    -      -22.1682 -179.0000  120.0000 25
;
_diffrn_measurement_device_type 'Oxford Gemini'
_diffrn_measurement_method '\w scans'
_diffrn_orient_matrix_UB_11 0.0328814000
_diffrn_orient_matrix_UB_12 0.0223532000
_diffrn_orient_matrix_UB_13 -0.0064078000
_diffrn_orient_matrix_UB_21 -0.0141217000
_diffrn_orient_matrix_UB_22 0.0539956000
_diffrn_orient_matrix_UB_23 0.0010191000
_diffrn_orient_matrix_UB_31 0.0089582000
_diffrn_orient_matrix_UB_32 0.0032846000
_diffrn_orient_matrix_UB_33 0.0275735000
_diffrn_radiation_monochromator graphite
_diffrn_radiation_type MoK\a
_diffrn_radiation_wavelength 0.71073
_diffrn_reflns_av_R_equivalents 0.0239
_diffrn_reflns_av_unetI/netI 0.0356
_diffrn_reflns_Laue_measured_fraction_full 0.993
_diffrn_reflns_Laue_measured_fraction_max 0.854
_diffrn_reflns_limit_h_max 24
_diffrn_reflns_limit_h_min -24
_diffrn_reflns_limit_k_max 7
_diffrn_reflns_limit_k_min -16
_diffrn_reflns_limit_l_max 33
_diffrn_reflns_limit_l_min -32
_diffrn_reflns_number 25609
_diffrn_reflns_point_group_measured_fraction_full 0.993
_diffrn_reflns_point_group_measured_fraction_max 0.854
_diffrn_reflns_theta_full 25.242
_diffrn_reflns_theta_max 28.833
_diffrn_reflns_theta_min 3.165
_diffrn_source 'Enhance (Mo) X-ray Source'
_exptl_absorpt_coefficient_mu 4.603
_exptl_absorpt_correction_T_max 1.00000
_exptl_absorpt_correction_T_min 0.73451
_exptl_absorpt_correction_type multi-scan
_exptl_absorpt_process_details
;
CrysAlisPro, Agilent Technologies,
Version 1.171.36.32 (release 02-08-2013 CrysAlis171 .NET)
(compiled Aug  2 2013,16:46:58)
Empirical absorption correction using spherical harmonics,
 implemented in SCALE3 ABSPACK scaling algorithm.
;
_exptl_crystal_colour brown
_exptl_crystal_density_diffrn 2.259
_exptl_crystal_density_method 'not measured'
_exptl_crystal_description block
_exptl_crystal_F_000 3644
_exptl_crystal_size_max 0.3
_exptl_crystal_size_mid 0.3
_exptl_crystal_size_min 0.3
_refine_diff_density_max 2.528
_refine_diff_density_min -2.687
_refine_diff_density_rms 0.181
_refine_ls_extinction_method none
_refine_ls_goodness_of_fit_ref 1.107
_refine_ls_hydrogen_treatment constr
_refine_ls_matrix_type full
_refine_ls_number_parameters 619
_refine_ls_number_reflns 13032
_refine_ls_number_restraints 156
_refine_ls_restrained_S_all 1.103
_refine_ls_R_factor_all 0.0667
_refine_ls_R_factor_gt 0.0535
_refine_ls_shift/su_max 0.001
_refine_ls_shift/su_mean 0.000
_refine_ls_structure_factor_coef Fsqd
_refine_ls_weighting_details 'w=1/[\s^2^(Fo^2^)+(0.0531P)^2^+47.3591P] where P=(Fo^2^+2Fc^2^)/3'
_refine_ls_weighting_scheme calc
_refine_ls_wR_factor_gt 0.1294
_refine_ls_wR_factor_ref 0.1370
_reflns_Friedel_coverage 0.000
_reflns_number_gt 10783
_reflns_number_total 13032
_reflns_threshold_expression 'I > 2\s(I)'
_cod_data_source_file Coterpy2_I2_13DITFB_173K_desolvated.cif
_cod_data_source_block Coterpy2_I2_13DITFB_173K_desolvated
_cod_database_code 4003512
_shelx_shelxl_version_number 2018/3
_chemical_oxdiff_formula Co1N6C30I2H22C18I3F3C1O1H4
_shelx_space_group_comment
;
The symmetry employed for this shelxl refinement is uniquely defined
by the following loop, which should always be used as a source of
symmetry information in preference to the above space-group names.
They are only intended as comments.
;
_reflns_odcompleteness_completeness 85.28
_reflns_odcompleteness_iscentric 1
_reflns_odcompleteness_theta 28.77
_olex2_refinement_description
;
1. Fixed Uiso
 At 1.2 times of:
  All C(H) groups
2. Uiso/Uaniso restraints and constraints
C48B \\sim C47B \\sim C46B \\sim F10B \\sim F11B \\sim F12B \\sim C45B \\sim
I6B \\sim C44B \\sim F9B \\sim I5B: within 1.7A with sigma of 0.02 and sigma
for terminal atoms of 0.04
F11A \\sim I5A \\sim C43A \\sim C44A \\sim C48A \\sim C45A \\sim F9A \\sim C47A
\\sim F12A \\sim C46A \\sim I6A \\sim F10A \\sim F11B \\sim I5B \\sim C43B
\\sim C44B \\sim C48B \\sim C45B \\sim F9B \\sim C47B \\sim F12B \\sim C46B
\\sim I6B \\sim F10B \\sim C47C \\sim I5C \\sim C43C \\sim C44C \\sim C48C
\\sim C45C \\sim F9C \\sim F12C \\sim I6C \\sim C46C \\sim F11C \\sim F10C:
within 1.7A with sigma of 0.04 and sigma for terminal atoms of 0.08
Uiso(I5C) = Uiso(C43C) = Uiso(C44C) = Uiso(C48C) = Uiso(C45C) = Uiso(F9C) =
Uiso(C47C) = Uiso(F12C) = Uiso(I6C) = Uiso(C46C) = Uiso(F11C) = Uiso(F10C)
3. Rigid body (RIGU) restrains
 I5A, I5B, I6A, I6B
 with sigma for 1-2 distances of 0.004 and sigma for 1-3 distances of 0.004
4. Others
 Fixed Sof: I5A(0.5) C43A(0.5) C44A(0.5) C45A(0.5) C46A(0.5) C47A(0.5)
 C48A(0.5) F9A(0.5) F12A(0.5) F11A(0.5) F10A(0.5) I6A(0.5) I5B(0.35) C43B(0.35)
 C44B(0.35) C45B(0.35) C46B(0.35) C47B(0.35) C48B(0.35) F9B(0.35) F12B(0.35)
 F11B(0.35) F10B(0.35) I6B(0.35) I5C(0.15) C43C(0.15) I6C(0.15) C44C(0.15)
 C45C(0.15) C46C(0.15) C47C(0.15) C48C(0.15) F9C(0.15) F12C(0.15) F11C(0.15)
 F10C(0.15)
5.a Free rotating group:
 I5A(C43A,C44A,C45A,C46A,C47A,C48A,F9A,F12A,F11A,F10A,I6A,I5B,C43B,C44B,C45B,
 C46B,C47B,C48B,F9B,F12B,F11B,F10B,I6B,I5C,C43C,I6C,C44C,C45C,C46C,C47C,C48C,
 F9C,F12C,F11C,F10C)
5.b Aromatic/amide H refined with riding coordinates:
 C1(H1), C2(H2), C3(H3), C4(H4), C7(H7), C8(H8), C9(H9), C12(H12), C13(H13),
 C14(H14), C15(H15), C30(H30), C29(H29), C28(H28), C27(H27), C24(H24), C23(H23),
  C22(H22), C19(H19), C18(H18), C17(H17), C16(H16)
;
_olex2_submission_special_instructions 'No special instructions were received'

loop_
_space_group_symop_operation_xyz
'x, y, z'
'-x, y+1/2, -z+1/2'
'-x, -y, -z'
'x, -y-1/2, z-1/2'

loop_
_atom_site_label
_atom_site_type_symbol
_atom_site_fract_x
_atom_site_fract_y
_atom_site_fract_z
_atom_site_U_iso_or_equiv
_atom_site_adp_type
_atom_site_occupancy
_atom_site_site_symmetry_order
_atom_site_calc_flag
_atom_site_refinement_flags_posn
_atom_site_refinement_flags_adp
_atom_site_refinement_flags_occupancy
_atom_site_disorder_assembly
_atom_site_disorder_group
C1 C 0.1668(5) 0.4634(7) 0.0900(3) 0.0414(19) Uani 1 1 d . . . . .
H1 H 0.180141 0.446530 0.054595 0.050 Uiso 1 1 calc R . . . .
C2 C 0.1219(5) 0.5476(8) 0.0975(3) 0.049(2) Uani 1 1 d . . . . .
H2 H 0.103242 0.587292 0.067768 0.059 Uiso 1 1 calc R . . . .
C3 C 0.1033(5) 0.5756(8) 0.1492(4) 0.052(2) Uani 1 1 d . . . . .
H3 H 0.073542 0.636654 0.155307 0.062 Uiso 1 1 calc R . . . .
C4 C 0.1288(4) 0.5134(7) 0.1914(3) 0.0411(19) Uani 1 1 d . . . . .
H4 H 0.115510 0.529117 0.226900 0.049 Uiso 1 1 calc R . . . .
C5 C 0.1744(4) 0.4271(6) 0.1811(3) 0.0270(14) Uani 1 1 d . . . . .
C6 C 0.2037(3) 0.3520(6) 0.2221(3) 0.0261(14) Uani 1 1 d . . . . .
C7 C 0.1887(4) 0.3524(7) 0.2753(3) 0.0364(18) Uani 1 1 d . . . . .
H7 H 0.157522 0.405468 0.289150 0.044 Uiso 1 1 calc R . . . .
C8 C 0.2195(4) 0.2751(8) 0.3087(3) 0.0379(19) Uani 1 1 d . . . . .
H8 H 0.209080 0.274333 0.345571 0.045 Uiso 1 1 calc R . . . .
C9 C 0.2654(4) 0.1984(7) 0.2884(3) 0.0320(16) Uani 1 1 d . . . . .
H9 H 0.287577 0.145668 0.311058 0.038 Uiso 1 1 calc R . . . .
C10 C 0.2782(3) 0.2010(6) 0.2338(3) 0.0241(14) Uani 1 1 d . . . . .
C11 C 0.3236(4) 0.1247(6) 0.2052(3) 0.0268(14) Uani 1 1 d . . . . .
C12 C 0.3623(4) 0.0423(7) 0.2294(3) 0.0393(19) Uani 1 1 d . . . . .
H12 H 0.361861 0.032097 0.267028 0.047 Uiso 1 1 calc R . . . .
C13 C 0.4021(5) -0.0257(8) 0.1971(4) 0.053(2) Uani 1 1 d . . . . .
H13 H 0.428848 -0.083920 0.212465 0.063 Uiso 1 1 calc R . . . .
C14 C 0.4022(5) -0.0079(8) 0.1435(4) 0.051(2) Uani 1 1 d . . . . .
H14 H 0.429589 -0.053065 0.121239 0.061 Uiso 1 1 calc R . . . .
C15 C 0.3622(4) 0.0764(7) 0.1215(3) 0.0396(19) Uani 1 1 d . . . . .
H15 H 0.362260 0.087244 0.083970 0.048 Uiso 1 1 calc R . . . .
C30 C 0.3847(5) 0.4277(7) 0.1620(3) 0.043(2) Uani 1 1 d . . . . .
H30 H 0.371321 0.416630 0.197948 0.051 Uiso 1 1 calc R . . . .
C29 C 0.4405(6) 0.4947(9) 0.1528(4) 0.059(3) Uani 1 1 d . . . . .
H29 H 0.465033 0.529091 0.181610 0.070 Uiso 1 1 calc R . . . .
C28 C 0.4606(5) 0.5115(8) 0.1004(4) 0.051(2) Uani 1 1 d . . . . .
H28 H 0.498482 0.558714 0.092706 0.061 Uiso 1 1 calc R . . . .
C27 C 0.4244(4) 0.4583(7) 0.0600(3) 0.0389(18) Uani 1 1 d . . . . .
H27 H 0.437654 0.467507 0.023941 0.047 Uiso 1 1 calc R . . . .
C26 C 0.3689(4) 0.3916(6) 0.0721(3) 0.0271(14) Uani 1 1 d . . . . .
C25 C 0.3272(3) 0.3306(6) 0.0319(3) 0.0250(14) Uani 1 1 d . . . . .
C24 C 0.3376(4) 0.3296(7) -0.0229(3) 0.0328(17) Uani 1 1 d . . . . .
H24 H 0.374126 0.371374 -0.037939 0.039 Uiso 1 1 calc R . . . .
C23 C 0.2936(4) 0.2664(8) -0.0553(3) 0.0387(19) Uani 1 1 d . . . . .
H23 H 0.300780 0.263584 -0.092711 0.046 Uiso 1 1 calc R . . . .
C22 C 0.2397(4) 0.2078(7) -0.0336(3) 0.0343(17) Uani 1 1 d . . . . .
H22 H 0.208108 0.167542 -0.055811 0.041 Uiso 1 1 calc R . . . .
C21 C 0.2328(4) 0.2092(6) 0.0212(3) 0.0262(14) Uani 1 1 d . . . . .
C20 C 0.1811(4) 0.1446(6) 0.0513(3) 0.0262(14) Uani 1 1 d . . . . .
C19 C 0.1360(4) 0.0701(7) 0.0272(3) 0.0404(19) Uani 1 1 d . . . . .
H19 H 0.135582 0.059687 -0.010354 0.048 Uiso 1 1 calc R . . . .
C18 C 0.0913(5) 0.0108(8) 0.0593(4) 0.049(2) Uani 1 1 d . . . . .
H18 H 0.059001 -0.039857 0.043851 0.059 Uiso 1 1 calc R . . . .
C17 C 0.0941(4) 0.0263(8) 0.1140(4) 0.045(2) Uani 1 1 d . . . . .
H17 H 0.064911 -0.014793 0.136761 0.054 Uiso 1 1 calc R . . . .
C16 C 0.1403(4) 0.1028(7) 0.1349(3) 0.0335(17) Uani 1 1 d . . . . .
H16 H 0.141695 0.114603 0.172369 0.040 Uiso 1 1 calc R . . . .
C33 C 0.0503(4) 0.8932(7) 0.3155(3) 0.0331(16) Uani 1 1 d . . . . .
C32 C 0.0203(4) 0.8538(7) 0.3619(3) 0.0308(16) Uani 1 1 d . . . . .
C31 C 0.0447(4) 0.8808(6) 0.4122(3) 0.0275(15) Uani 1 1 d . . . . .
C36 C 0.1008(4) 0.9505(6) 0.4159(3) 0.0277(15) Uani 1 1 d . . . . .
C35 C 0.1324(4) 0.9933(6) 0.3709(3) 0.0319(16) Uani 1 1 d . . . . .
C34 C 0.1057(4) 0.9631(7) 0.3213(3) 0.0374(18) Uani 1 1 d . . . . .
C39 C 0.4371(4) 0.6324(6) 0.4469(3) 0.0300(15) Uani 1 1 d . . . . .
C38 C 0.4617(4) 0.6725(6) 0.3987(3) 0.0330(16) Uani 1 1 d . . . . .
C37 C 0.4314(4) 0.6495(6) 0.3491(3) 0.0336(16) Uani 1 1 d . . . . .
C42 C 0.3735(4) 0.5814(7) 0.3490(3) 0.0359(17) Uani 1 1 d . . . . .
C41 C 0.3478(4) 0.5412(6) 0.3951(3) 0.0354(17) Uani 1 1 d . . . . .
C40 C 0.3787(4) 0.5668(7) 0.4435(3) 0.0358(17) Uani 1 1 d . . . . .
N1 N 0.1935(3) 0.4018(5) 0.1307(2) 0.0287(13) Uani 1 1 d . . . . .
N2 N 0.2470(3) 0.2763(5) 0.2018(2) 0.0227(11) Uani 1 1 d . . . . .
N3 N 0.3237(3) 0.1427(5) 0.1513(2) 0.0271(12) Uani 1 1 d . . . . .
N6 N 0.3479(3) 0.3768(5) 0.1230(2) 0.0295(13) Uani 1 1 d . . . . .
N5 N 0.2751(3) 0.2701(5) 0.0530(2) 0.0228(11) Uani 1 1 d . . . . .
N4 N 0.1834(3) 0.1609(5) 0.1044(2) 0.0265(12) Uani 1 1 d . . . . .
F1 F -0.0350(3) 0.7863(4) 0.35662(17) 0.0436(12) Uani 1 1 d . . . . .
F4 F 0.1285(2) 0.9789(4) 0.46362(17) 0.0390(11) Uani 1 1 d . . . . .
F3 F 0.1879(2) 1.0571(4) 0.37634(19) 0.0437(12) Uani 1 1 d . . . . .
F2 F 0.1384(3) 1.0037(5) 0.27838(19) 0.0548(14) Uani 1 1 d . . . . .
F5 F 0.5187(3) 0.7375(4) 0.40010(19) 0.0440(12) Uani 1 1 d . . . . .
F8 F 0.3411(3) 0.5555(5) 0.3027(2) 0.0505(13) Uani 1 1 d . . . . .
F7 F 0.2901(3) 0.4769(5) 0.3937(2) 0.0517(13) Uani 1 1 d . . . . .
F6 F 0.3515(3) 0.5243(4) 0.48828(19) 0.0487(13) Uani 1 1 d . . . . .
Co1 Co 0.26191(5) 0.27244(8) 0.12797(3) 0.02188(19) Uani 1 1 d . . . . .
I7 I 0.04780(2) 0.28522(4) 0.39162(2) 0.02773(11) Uani 1 1 d . . . . .
I8 I 0.55488(3) 0.77471(5) 0.15422(2) 0.03600(13) Uani 1 1 d . . . . .
I2 I 0.01336(3) 0.84508(5) 0.23886(2) 0.03998(14) Uani 1 1 d . . . . .
I1 I 0.00139(3) 0.81416(4) 0.48166(2) 0.03310(12) Uani 1 1 d . . . . .
I4 I 0.48599(3) 0.67126(5) 0.52033(2) 0.03729(13) Uani 1 1 d . . . . .
I3 I 0.47405(3) 0.70744(5) 0.27796(2) 0.04142(14) Uani 1 1 d . . . . .
I5A I 0.30749(6) 0.86566(11) 0.48797(10) 0.0792(7) Uani 0.5 1 d . U P A 1
C43A C 0.26703(8) 0.81674(12) 0.41422(8) 0.039(4) Uiso 0.5 1 d G U P A 1
C44A C 0.21172(5) 0.73553(8) 0.41506(6) 0.039(4) Uiso 0.5 1 d G U P A 1
C45A C 0.18116(7) 0.69621(11) 0.37011(5) 0.033(3) Uiso 0.5 1 d G U P A 1
C46A C 0.20640(13) 0.7361(2) 0.32114(6) 0.044(4) Uiso 0.5 1 d G U P A 1
C47A C 0.25739(16) 0.8199(2) 0.32793(8) 0.073(6) Uiso 0.5 1 d G U P A 1
C48A C 0.28603(13) 0.8454(2) 0.36838(9) 0.050(4) Uiso 0.5 1 d G U P A 1
F9A F 0.19218(5) 0.69648(11) 0.46239(5) 0.050(3) Uiso 0.5 1 d G U P A 1
F12A F 0.34027(17) 0.9271(3) 0.36833(12) 0.073(4) Uiso 0.5 1 d G U P A 1
F11A F 0.2790(2) 0.8596(3) 0.27627(9) 0.090(4) Uiso 0.5 1 d G U P A 1
F10A F 0.18075(17) 0.7012(3) 0.27665(5) 0.063(3) Uiso 0.5 1 d G U P A 1
I6A I 0.10961(4) 0.56729(9) 0.37461(4) 0.0466(7) Uani 0.5 1 d G U P A 1
I5B I 0.30159(7) 0.84267(13) 0.51509(9) 0.0976(15) Uani 0.35 1 d G U P A 2
C43B C 0.25938(5) 0.79702(9) 0.44018(8) 0.044(5) Uiso 0.35 1 d G U P A 2
C44B C 0.21047(4) 0.71327(8) 0.43446(6) 0.041(5) Uiso 0.35 1 d G U P A 2
C45B C 0.18426(5) 0.67955(9) 0.38562(5) 0.035(5) Uiso 0.35 1 d G U P A 2
C46B C 0.20762(11) 0.73117(17) 0.34075(6) 0.053(6) Uiso 0.35 1 d G U P A 2
C47B C 0.25630(14) 0.8136(2) 0.34409(8) 0.096(9) Uiso 0.35 1 d G U P A 2
C48B C 0.28133(11) 0.84497(16) 0.39411(9) 0.059(6) Uiso 0.35 1 d G U P A 2
F9B F 0.18660(8) 0.66424(14) 0.47952(5) 0.065(4) Uiso 0.35 1 d G U P A 2
F12B F 0.33072(14) 0.9260(2) 0.39631(11) 0.097(7) Uiso 0.35 1 d G U P A 2
F11B F 0.2823(2) 0.8617(3) 0.30101(9) 0.134(10) Uiso 0.35 1 d G U P A 2
F10B F 0.18565(15) 0.7006(2) 0.29206(5) 0.105(8) Uiso 0.35 1 d G U P A 2
I6B I 0.11184(4) 0.54819(9) 0.37862(4) 0.0275(6) Uani 0.35 1 d G U P A 2
I5C I 0.29439(11) 0.80490(19) 0.55731(9) 0.0894(16) Uiso 0.15 1 d G U P A 3
C43C C 0.26266(5) 0.77824(10) 0.47747(7) 0.0894(16) Uiso 0.15 1 d G U P A 3
I6C I 0.11964(4) 0.55446(9) 0.39129(4) 0.0894(16) Uiso 0.15 1 d G U P A 3
C44C C 0.21303(5) 0.69971(10) 0.46334(5) 0.0894(16) Uiso 0.15 1 d G U P A 3
C45C C 0.19358(4) 0.67836(8) 0.41118(5) 0.0894(16) Uiso 0.15 1 d G U P A 3
C46C C 0.22478(8) 0.73732(14) 0.37164(6) 0.0894(16) Uiso 0.15 1 d G U P A 3
C47C C 0.27454(10) 0.81504(17) 0.38344(8) 0.0894(16) Uiso 0.15 1 d G U P A 3
C48C C 0.29257(7) 0.83399(12) 0.43645(9) 0.0894(16) Uiso 0.15 1 d G U P A 3
F9C F 0.18135(11) 0.64330(18) 0.50313(4) 0.0894(16) Uiso 0.15 1 d G U P A 3
F12C F 0.34316(9) 0.91045(15) 0.44706(11) 0.0894(16) Uiso 0.15 1 d G U P A 3
F11C F 0.30807(16) 0.8700(3) 0.34565(10) 0.0894(16) Uiso 0.15 1 d G U P A 3
F10C F 0.20960(13) 0.7187(2) 0.32018(6) 0.0894(16) Uiso 0.15 1 d G U P A 3

loop_
_atom_site_aniso_label
_atom_site_aniso_U_11
_atom_site_aniso_U_22
_atom_site_aniso_U_33
_atom_site_aniso_U_23
_atom_site_aniso_U_13
_atom_site_aniso_U_12
C1 0.054(5) 0.041(5) 0.029(4) 0.009(3) 0.002(4) 0.004(4)
C2 0.062(6) 0.050(5) 0.034(4) 0.015(4) -0.006(4) 0.017(5)
C3 0.049(5) 0.050(5) 0.055(6) 0.001(4) -0.005(4) 0.027(5)
C4 0.042(4) 0.041(5) 0.040(4) -0.007(4) 0.004(4) 0.019(4)
C5 0.029(3) 0.030(4) 0.022(3) -0.001(3) 0.000(3) 0.006(3)
C6 0.022(3) 0.032(4) 0.024(3) -0.005(3) 0.005(3) 0.004(3)
C7 0.033(4) 0.050(5) 0.026(4) -0.006(3) 0.004(3) 0.012(4)
C8 0.034(4) 0.063(6) 0.016(3) -0.004(3) 0.002(3) 0.007(4)
C9 0.026(3) 0.049(5) 0.021(3) 0.001(3) -0.002(3) 0.002(3)
C10 0.023(3) 0.027(3) 0.022(3) 0.005(3) -0.002(3) 0.001(3)
C11 0.032(4) 0.025(3) 0.024(3) -0.001(3) 0.005(3) 0.002(3)
C12 0.049(5) 0.041(5) 0.028(4) 0.011(3) 0.007(3) 0.014(4)
C13 0.061(6) 0.037(5) 0.061(6) 0.007(4) 0.005(5) 0.027(5)
C14 0.067(6) 0.038(5) 0.049(5) -0.008(4) 0.012(4) 0.019(5)
C15 0.043(5) 0.039(4) 0.038(4) -0.007(4) 0.009(3) 0.006(4)
C30 0.049(5) 0.046(5) 0.033(4) -0.009(4) -0.001(4) -0.003(4)
C29 0.072(7) 0.050(6) 0.054(6) -0.018(5) -0.008(5) -0.010(5)
C28 0.049(5) 0.044(5) 0.060(6) -0.007(4) 0.003(4) -0.013(4)
C27 0.040(4) 0.039(4) 0.037(4) 0.009(3) 0.002(3) -0.009(4)
C26 0.028(3) 0.028(3) 0.025(3) 0.003(3) 0.001(3) 0.000(3)
C25 0.024(3) 0.031(4) 0.021(3) 0.003(3) 0.009(3) 0.001(3)
C24 0.033(4) 0.047(4) 0.018(3) 0.014(3) 0.007(3) -0.008(3)
C23 0.037(4) 0.064(6) 0.015(3) 0.004(3) 0.000(3) 0.001(4)
C22 0.034(4) 0.045(5) 0.023(4) -0.002(3) -0.003(3) 0.002(4)
C21 0.028(3) 0.029(4) 0.022(3) 0.000(3) -0.001(3) 0.001(3)
C20 0.024(3) 0.032(4) 0.022(3) 0.002(3) 0.002(3) 0.000(3)
C19 0.041(4) 0.045(5) 0.035(4) 0.003(4) -0.008(3) -0.008(4)
C18 0.037(5) 0.057(6) 0.053(5) 0.009(4) -0.009(4) -0.019(4)
C17 0.037(4) 0.051(5) 0.047(5) 0.012(4) 0.010(4) -0.007(4)
C16 0.034(4) 0.040(4) 0.027(4) 0.008(3) 0.008(3) 0.003(3)
C33 0.041(4) 0.037(4) 0.022(3) 0.002(3) -0.001(3) 0.002(4)
C32 0.031(4) 0.039(4) 0.022(3) 0.003(3) 0.001(3) -0.008(3)
C31 0.031(4) 0.033(4) 0.019(3) 0.003(3) 0.004(3) -0.002(3)
C36 0.037(4) 0.027(4) 0.019(3) -0.002(3) -0.001(3) 0.002(3)
C35 0.033(4) 0.033(4) 0.030(4) 0.000(3) 0.006(3) -0.006(3)
C34 0.044(4) 0.045(5) 0.023(4) 0.004(3) 0.007(3) -0.002(4)
C39 0.033(4) 0.027(4) 0.030(4) 0.004(3) 0.000(3) -0.002(3)
C38 0.034(4) 0.028(4) 0.037(4) 0.002(3) -0.001(3) -0.001(3)
C37 0.038(4) 0.032(4) 0.031(4) 0.003(3) -0.001(3) 0.004(3)
C42 0.031(4) 0.032(4) 0.044(5) -0.003(3) -0.006(3) 0.006(3)
C41 0.038(4) 0.025(4) 0.043(4) -0.002(3) -0.009(3) 0.001(3)
C40 0.032(4) 0.035(4) 0.041(4) 0.007(3) 0.007(3) -0.003(3)
N1 0.032(3) 0.031(3) 0.023(3) 0.000(2) 0.002(2) 0.007(3)
N2 0.023(3) 0.026(3) 0.018(3) 0.001(2) 0.004(2) 0.000(2)
N3 0.028(3) 0.031(3) 0.023(3) 0.000(2) 0.006(2) 0.002(3)
N6 0.038(3) 0.030(3) 0.021(3) 0.000(2) 0.004(2) 0.007(3)
N5 0.022(3) 0.026(3) 0.020(3) 0.001(2) 0.005(2) 0.004(2)
N4 0.025(3) 0.028(3) 0.026(3) 0.006(2) 0.005(2) 0.002(2)
F1 0.045(3) 0.058(3) 0.027(2) -0.003(2) -0.0027(19) -0.018(2)
F4 0.043(3) 0.048(3) 0.026(2) -0.004(2) -0.0032(18) -0.006(2)
F3 0.044(3) 0.048(3) 0.039(3) 0.001(2) 0.003(2) -0.018(2)
F2 0.064(3) 0.072(4) 0.029(2) 0.007(2) 0.014(2) -0.022(3)
F5 0.043(3) 0.050(3) 0.039(3) 0.003(2) 0.004(2) -0.019(2)
F8 0.055(3) 0.058(3) 0.038(3) -0.001(2) -0.015(2) -0.009(3)
F7 0.037(3) 0.054(3) 0.064(3) 0.007(3) -0.004(2) -0.018(2)
F6 0.051(3) 0.051(3) 0.044(3) 0.013(2) 0.010(2) -0.013(3)
Co1 0.0245(4) 0.0240(4) 0.0172(4) 0.0020(3) 0.0041(3) 0.0030(4)
I7 0.0296(2) 0.0316(2) 0.0221(2) 0.00224(17) 0.00135(17) -0.00408(19)
I8 0.0318(3) 0.0412(3) 0.0352(3) 0.0043(2) 0.0050(2) 0.0011(2)
I2 0.0449(3) 0.0540(3) 0.0210(2) -0.0013(2) -0.0012(2) -0.0040(3)
I1 0.0370(3) 0.0400(3) 0.0224(2) 0.00323(19) 0.00367(18) -0.0045(2)
I4 0.0410(3) 0.0387(3) 0.0321(3) 0.0020(2) -0.0002(2) -0.0024(2)
I3 0.0504(3) 0.0426(3) 0.0313(3) 0.0057(2) 0.0021(2) -0.0027(3)
I5A 0.0794(12) 0.0563(9) 0.1000(16) -0.0469(10) -0.0426(10) 0.0187(9)
I6A 0.0443(12) 0.0246(6) 0.0717(14) -0.0110(6) 0.0229(9) -0.0115(6)
I5B 0.0722(18) 0.094(2) 0.126(3) -0.062(2) -0.0205(17) 0.0049(16)
I6B 0.0240(11) 0.0244(8) 0.0341(11) 0.0013(7) -0.0005(8) 0.0008(7)

loop_
_atom_type_symbol
_atom_type_description
_atom_type_scat_dispersion_real
_atom_type_scat_dispersion_imag
_atom_type_scat_source
C C 0.0033 0.0016 'International Tables Vol C Tables 4.2.6.8 and 6.1.1.4'
H H 0.0000 0.0000 'International Tables Vol C Tables 4.2.6.8 and 6.1.1.4'
Co Co 0.3494 0.9721 'International Tables Vol C Tables 4.2.6.8 and 6.1.1.4'
F F 0.0171 0.0103 'International Tables Vol C Tables 4.2.6.8 and 6.1.1.4'
I I -0.4742 1.8119 'International Tables Vol C Tables 4.2.6.8 and 6.1.1.4'
N N 0.0061 0.0033 'International Tables Vol C Tables 4.2.6.8 and 6.1.1.4'

loop_
_geom_angle_atom_site_label_1
_geom_angle_atom_site_label_2
_geom_angle_atom_site_label_3
_geom_angle
_geom_angle_site_symmetry_1
_geom_angle_site_symmetry_3
_geom_angle_publ_flag
C2 C1 H1 118.5 . . ?
C2 C1 N1 122.9(8) . . ?
N1 C1 H1 118.5 . . ?
C1 C2 H2 120.3 . . ?
C1 C2 C3 119.4(8) . . ?
C3 C2 H2 120.3 . . ?
C2 C3 H3 120.5 . . ?
C4 C3 C2 119.0(8) . . ?
C4 C3 H3 120.5 . . ?
C3 C4 H4 120.6 . . ?
C3 C4 C5 118.9(8) . . ?
C5 C4 H4 120.6 . . ?
C4 C5 C6 124.5(6) . . ?
N1 C5 C4 121.8(7) . . ?
N1 C5 C6 113.6(6) . . ?
C7 C6 C5 126.2(6) . . ?
N2 C6 C5 112.9(6) . . ?
N2 C6 C7 120.9(7) . . ?
C6 C7 H7 120.3 . . ?
C6 C7 C8 119.3(7) . . ?
C8 C7 H7 120.3 . . ?
C7 C8 H8 119.9 . . ?
C7 C8 C9 120.1(7) . . ?
C9 C8 H8 119.9 . . ?
C8 C9 H9 120.9 . . ?
C8 C9 C10 118.1(7) . . ?
C10 C9 H9 120.9 . . ?
C9 C10 C11 125.6(6) . . ?
N2 C10 C9 120.8(6) . . ?
N2 C10 C11 113.5(6) . . ?
C12 C11 C10 124.3(6) . . ?
N3 C11 C10 113.1(6) . . ?
N3 C11 C12 122.6(6) . . ?
C11 C12 H12 120.9 . . ?
C11 C12 C13 118.1(7) . . ?
C13 C12 H12 120.9 . . ?
C12 C13 H13 120.3 . . ?
C14 C13 C12 119.4(8) . . ?
C14 C13 H13 120.3 . . ?
C13 C14 H14 120.1 . . ?
C13 C14 C15 119.8(8) . . ?
C15 C14 H14 120.1 . . ?
C14 C15 H15 118.9 . . ?
N3 C15 C14 122.2(8) . . ?
N3 C15 H15 118.9 . . ?
C29 C30 H30 118.3 . . ?
N6 C30 H30 118.3 . . ?
N6 C30 C29 123.5(8) . . ?
C30 C29 H29 120.6 . . ?
C30 C29 C28 118.7(9) . . ?
C28 C29 H29 120.6 . . ?
C29 C28 H28 120.7 . . ?
C27 C28 C29 118.7(9) . . ?
C27 C28 H28 120.7 . . ?
C28 C27 H27 120.2 . . ?
C28 C27 C26 119.6(8) . . ?
C26 C27 H27 120.2 . . ?
C27 C26 C25 123.9(7) . . ?
N6 C26 C27 122.1(7) . . ?
N6 C26 C25 114.0(6) . . ?
C24 C25 C26 126.2(6) . . ?
N5 C25 C26 113.7(6) . . ?
N5 C25 C24 120.1(7) . . ?
C25 C24 H24 120.6 . . ?
C23 C24 C25 118.8(7) . . ?
C23 C24 H24 120.6 . . ?
C24 C23 H23 119.7 . . ?
C22 C23 C24 120.5(7) . . ?
C22 C23 H23 119.7 . . ?
C23 C22 H22 120.8 . . ?
C23 C22 C21 118.3(7) . . ?
C21 C22 H22 120.8 . . ?
C22 C21 C20 125.3(7) . . ?
N5 C21 C22 121.7(7) . . ?
N5 C21 C20 113.0(6) . . ?
C19 C20 C21 123.0(7) . . ?
N4 C20 C21 114.6(6) . . ?
N4 C20 C19 122.3(7) . . ?
C20 C19 H19 120.8 . . ?
C20 C19 C18 118.5(8) . . ?
C18 C19 H19 120.8 . . ?
C19 C18 H18 120.3 . . ?
C17 C18 C19 119.3(8) . . ?
C17 C18 H18 120.3 . . ?
C18 C17 H17 120.7 . . ?
C16 C17 C18 118.6(8) . . ?
C16 C17 H17 120.7 . . ?
C17 C16 H16 118.7 . . ?
N4 C16 C17 122.6(7) . . ?
N4 C16 H16 118.7 . . ?
C32 C33 I2 121.7(6) . . ?
C34 C33 C32 117.3(7) . . ?
C34 C33 I2 121.0(5) . . ?
C31 C32 C33 123.0(7) . . ?
F1 C32 C33 117.8(6) . . ?
F1 C32 C31 119.2(6) . . ?
C32 C31 I1 122.2(5) . . ?
C36 C31 C32 117.4(6) . . ?
C36 C31 I1 120.3(5) . . ?
C31 C36 C35 122.1(6) . . ?
F4 C36 C31 120.9(6) . . ?
F4 C36 C35 117.0(7) . . ?
C34 C35 C36 117.9(7) . . ?
F3 C35 C36 119.9(7) . . ?
F3 C35 C34 122.1(7) . . ?
C33 C34 C35 122.3(7) . . ?
F2 C34 C33 121.1(7) . . ?
F2 C34 C35 116.6(7) . . ?
C38 C39 I4 121.7(6) . . ?
C40 C39 C38 116.1(7) . . ?
C40 C39 I4 122.2(6) . . ?
C37 C38 C39 124.0(7) . . ?
F5 C38 C39 118.2(7) . . ?
F5 C38 C37 117.8(7) . . ?
C38 C37 I3 121.8(6) . . ?
C42 C37 C38 116.4(7) . . ?
C42 C37 I3 121.7(6) . . ?
C41 C42 C37 121.3(7) . . ?
F8 C42 C37 120.0(7) . . ?
F8 C42 C41 118.6(7) . . ?
C42 C41 C40 120.7(8) . . ?
C42 C41 F7 120.0(7) . . ?
F7 C41 C40 119.3(7) . . ?
C41 C40 C39 121.4(7) . . ?
F6 C40 C39 120.0(7) . . ?
F6 C40 C41 118.6(7) . . ?
C1 N1 Co1 129.0(5) . . ?
C5 N1 C1 118.0(6) . . ?
C5 N1 Co1 113.0(5) . . ?
C6 N2 C10 120.7(6) . . ?
C6 N2 Co1 119.7(5) . . ?
C10 N2 Co1 119.5(5) . . ?
C11 N3 Co1 113.1(4) . . ?
C15 N3 C11 117.9(7) . . ?
C15 N3 Co1 129.0(5) . . ?
C30 N6 C26 117.3(7) . . ?
C30 N6 Co1 129.9(5) . . ?
C26 N6 Co1 112.8(5) . . ?
C25 N5 Co1 119.4(5) . . ?
C21 N5 C25 120.5(6) . . ?
C21 N5 Co1 120.1(5) . . ?
C20 N4 Co1 112.4(4) . . ?
C16 N4 C20 118.6(6) . . ?
C16 N4 Co1 128.9(5) . . ?
N1 Co1 N6 92.8(2) . . ?
N1 Co1 N4 92.5(2) . . ?
N2 Co1 N1 80.6(2) . . ?
N2 Co1 N3 80.6(2) . . ?
N2 Co1 N6 100.4(2) . . ?
N2 Co1 N5 178.8(2) . . ?
N2 Co1 N4 99.8(2) . . ?
N3 Co1 N1 161.2(2) . . ?
N3 Co1 N6 91.5(2) . . ?
N3 Co1 N4 89.8(2) . . ?
N6 Co1 N4 159.7(2) . . ?
N5 Co1 N1 98.3(2) . . ?
N5 Co1 N3 100.5(2) . . ?
N5 Co1 N6 80.1(2) . . ?
N5 Co1 N4 79.8(2) . . ?
C44A C43A I5A 116.3 . . ?
C48A C43A I5A 128.4 . . ?
C48A C43A C44A 115.3 . . ?
C45A C44A C43A 122.4 . . ?
F9A C44A C43A 118.2 . . ?
F9A C44A C45A 119.3 . . ?
C44A C45A C46A 116.9 . . ?
C44A C45A I6A 119.8 . . ?
C46A C45A I6A 122.8 . . ?
C45A C46A C47A 112.9 . . ?
F10A C46A C45A 120.6 . . ?
F10A C46A C47A 126.4 . . ?
C46A C47A F11A 110.0 . . ?
C48A C47A C46A 126.7 . . ?
C48A C47A F11A 122.6 . . ?
C43A C48A F12A 114.5 . . ?
C47A C48A C43A 124.6 . . ?
C47A C48A F12A 120.2 . . ?
C44B C43B I5B 122.2 . . ?
C48B C43B I5B 121.4 . . ?
C48B C43B C44B 116.4 . . ?
C45B C44B C43B 122.9 . . ?
F9B C44B C43B 118.2 . . ?
F9B C44B C45B 118.9 . . ?
C44B C45B I6B 121.6 . . ?
C46B C45B C44B 118.3 . . ?
C46B C45B I6B 120.1 . . ?
C45B C46B C47B 121.2 . . ?
F10B C46B C45B 121.3 . . ?
F10B C46B C47B 117.4 . . ?
C46B C47B C48B 118.6 . . ?
F11B C47B C46B 122.5 . . ?
F11B C47B C48B 118.8 . . ?
C43B C48B C47B 122.6 . . ?
F12B C48B C43B 119.9 . . ?
F12B C48B C47B 117.5 . . ?
C44C C43C I5C 122.1 . . ?
C48C C43C I5C 121.4 . . ?
C48C C43C C44C 116.4 . . ?
C45C C44C C43C 122.9 . . ?
F9C C44C C43C 118.2 . . ?
F9C C44C C45C 118.9 . . ?
C44C C45C I6C 121.6 . . ?
C46C C45C I6C 120.1 . . ?
C46C C45C C44C 118.3 . . ?
C45C C46C C47C 121.1 . . ?
F10C C46C C45C 121.3 . . ?
F10C C46C C47C 117.5 . . ?
C46C C47C C48C 118.7 . . ?
F11C C47C C46C 122.4 . . ?
F11C C47C C48C 118.8 . . ?
C43C C48C C47C 122.5 . . ?
F12C C48C C43C 119.9 . . ?
F12C C48C C47C 117.5 . . ?

loop_
_geom_bond_atom_site_label_1
_geom_bond_atom_site_label_2
_geom_bond_distance
_geom_bond_site_symmetry_2
_geom_bond_publ_flag
C1 H1 0.9500 . ?
C1 C2 1.353(12) . ?
C1 N1 1.357(10) . ?
C2 H2 0.9500 . ?
C2 C3 1.392(13) . ?
C3 H3 0.9500 . ?
C3 C4 1.381(12) . ?
C4 H4 0.9500 . ?
C4 C5 1.392(10) . ?
C5 C6 1.475(10) . ?
C5 N1 1.355(9) . ?
C6 C7 1.371(10) . ?
C6 N2 1.345(8) . ?
C7 H7 0.9500 . ?
C7 C8 1.380(12) . ?
C8 H8 0.9500 . ?
C8 C9 1.385(11) . ?
C9 H9 0.9500 . ?
C9 C10 1.394(9) . ?
C10 C11 1.469(9) . ?
C10 N2 1.347(9) . ?
C11 C12 1.378(11) . ?
C11 N3 1.368(9) . ?
C12 H12 0.9500 . ?
C12 C13 1.394(12) . ?
C13 H13 0.9500 . ?
C13 C14 1.360(13) . ?
C14 H14 0.9500 . ?
C14 C15 1.386(12) . ?
C15 H15 0.9500 . ?
C15 N3 1.332(9) . ?
C30 H30 0.9500 . ?
C30 C29 1.369(14) . ?
C30 N6 1.344(10) . ?
C29 H29 0.9500 . ?
C29 C28 1.389(14) . ?
C28 H28 0.9500 . ?
C28 C27 1.377(12) . ?
C27 H27 0.9500 . ?
C27 C26 1.377(10) . ?
C26 C25 1.473(10) . ?
C26 N6 1.358(9) . ?
C25 C24 1.392(9) . ?
C25 N5 1.358(8) . ?
C24 H24 0.9500 . ?
C24 C23 1.390(11) . ?
C23 H23 0.9500 . ?
C23 C22 1.377(11) . ?
C22 H22 0.9500 . ?
C22 C21 1.383(10) . ?
C21 C20 1.484(9) . ?
C21 N5 1.347(9) . ?
C20 C19 1.381(11) . ?
C20 N4 1.343(9) . ?
C19 H19 0.9500 . ?
C19 C18 1.390(12) . ?
C18 H18 0.9500 . ?
C18 C17 1.382(13) . ?
C17 H17 0.9500 . ?
C17 C16 1.378(12) . ?
C16 H16 0.9500 . ?
C16 N4 1.339(9) . ?
C33 C32 1.392(10) . ?
C33 C34 1.367(12) . ?
C33 I2 2.113(7) . ?
C32 C31 1.374(10) . ?
C32 F1 1.346(9) . ?
C31 C36 1.374(10) . ?
C31 I1 2.105(7) . ?
C36 C35 1.391(10) . ?
C36 F4 1.343(8) . ?
C35 C34 1.383(11) . ?
C35 F3 1.322(9) . ?
C34 F2 1.350(9) . ?
C39 C38 1.393(10) . ?
C39 C40 1.376(11) . ?
C39 I4 2.102(7) . ?
C38 C37 1.389(11) . ?
C38 F5 1.348(9) . ?
C37 C42 1.385(11) . ?
C37 I3 2.099(8) . ?
C42 C41 1.355(12) . ?
C42 F8 1.341(9) . ?
C41 C40 1.376(11) . ?
C41 F7 1.356(9) . ?
C40 F6 1.349(9) . ?
N1 Co1 2.049(6) . ?
N2 Co1 1.879(5) . ?
N3 Co1 2.048(6) . ?
N6 Co1 2.088(6) . ?
N5 Co1 1.899(5) . ?
N4 Co1 2.102(6) . ?
I5A C43A 2.0754 . ?
C43A C44A 1.4497 . ?
C43A C48A 1.2610 . ?
C44A C45A 1.3460 . ?
C44A F9A 1.3374 . ?
C45A C46A 1.4136 . ?
C45A I6A 2.0866 . ?
C46A C47A 1.4196 . ?
C46A F10A 1.2808 . ?
C47A C48A 1.1839 . ?
C47A F11A 1.4497 . ?
C48A F12A 1.4381 . ?
I5B C43B 2.1024 . ?
C43B C44B 1.3892 . ?
C43B C48B 1.3665 . ?
C44B C45B 1.3751 . ?
C44B F9B 1.3634 . ?
C45B C46B 1.3700 . ?
C45B I6B 2.1201 . ?
C46B C47B 1.3704 . ?
C46B F10B 1.3344 . ?
C47B C48B 1.3856 . ?
C47B F11B 1.3332 . ?
C48B F12B 1.3663 . ?
I5C C43C 2.1030 . ?
C43C C44C 1.3885 . ?
C43C C48C 1.3666 . ?
I6C C45C 2.1202 . ?
C44C C45C 1.3756 . ?
C44C F9C 1.3627 . ?
C45C C46C 1.3697 . ?
C46C C47C 1.3706 . ?
C46C F10C 1.3344 . ?
C47C C48C 1.3841 . ?
C47C F11C 1.3343 . ?
C48C F12C 1.3657 . ?
